data_7234887
loop_
_publ_author_name
'P. Srujana'
'Tarun Gera'
'T. P. Radhakrishnan'

_publ_section_title
;
 Fluorescence enhancement in crystals tuned by a molecular torsion angle:
 a model to analyze structural impact
;
_journal_name_full 'Journal of Materials Chemistry C'
_journal_page_first 6510
_journal_page_last 6515
_journal_paper_doi 10.1039/C6TC01610C
_journal_volume 4
_journal_year 2016
_chemical_formula_moiety 'C12 H10 N4, C3 H7 N O'
_chemical_formula_sum 'C15 H17 N5 O'
_chemical_formula_weight 283.34
_chemical_name_common 2-(4-dicyanomethylenecyclohexa-2,5-dieny1idene)-imidazolidine.DMF
_space_group_IT_number 2
_space_group_name_Hall '-P 1'
_space_group_name_H-M_alt 'P -1'
_symmetry_cell_setting triclinic
_symmetry_space_group_name_H-M 'P -1'
_atom_sites_solution_hydrogens geom
_atom_sites_solution_primary direct
_atom_sites_solution_secondary difmap
_cell_angle_alpha 86.4430(10)
_cell_angle_beta 77.4390(10)
_cell_angle_gamma 85.4860(10)
_cell_formula_units_Z 2
_cell_length_a 5.6328(5)
_cell_length_b 11.2617(10)
_cell_length_c 11.2686(10)
_cell_measurement_reflns_used 5189
_cell_measurement_temperature 100(2)
_cell_measurement_theta_max 26.380
_cell_measurement_theta_min 1.85
_cell_volume 694.81(11)
_computing_cell_refinement 'Bruker SMART'
_computing_data_collection 'Bruker SMART'
_computing_data_reduction 'Bruker SAINT'
_computing_molecular_graphics 'Bruker SHELXTL'
_computing_publication_material 'Bruker SHELXTL'
_computing_structure_refinement 'SHELXL-97 (Sheldrick, 1997)'
_computing_structure_solution 'SHELXS-97 (Sheldrick, 1990)'
_diffrn_ambient_temperature 100(2)
_diffrn_measured_fraction_theta_full 0.990
_diffrn_measured_fraction_theta_max 0.990
_diffrn_measurement_device_type 'CCD area detector'
_diffrn_measurement_method 'phi and omega scans'
_diffrn_radiation_monochromator graphite
_diffrn_radiation_source 'fine-focus sealed tube'
_diffrn_radiation_type MoK\a
_diffrn_radiation_wavelength 0.71073
_diffrn_reflns_av_R_equivalents 0.0197
_diffrn_reflns_av_sigmaI/netI 0.0204
_diffrn_reflns_limit_h_max 7
_diffrn_reflns_limit_h_min -7
_diffrn_reflns_limit_k_max 14
_diffrn_reflns_limit_k_min -14
_diffrn_reflns_limit_l_max 14
_diffrn_reflns_limit_l_min -14
_diffrn_reflns_number 7425
_diffrn_reflns_theta_full 26.38
_diffrn_reflns_theta_max 26.38
_diffrn_reflns_theta_min 1.85
_exptl_absorpt_coefficient_mu 0.090
_exptl_absorpt_correction_T_max 0.991
_exptl_absorpt_correction_T_min 0.964
_exptl_absorpt_correction_type empirical
_exptl_absorpt_process_details SADABS
_exptl_crystal_colour yellow
_exptl_crystal_density_diffrn 1.354
_exptl_crystal_density_method 'not measured'
_exptl_crystal_description block
_exptl_crystal_F_000 300
_exptl_crystal_size_max 0.5
_exptl_crystal_size_mid 0.34
_exptl_crystal_size_min 0.1
_refine_diff_density_max 0.239
_refine_diff_density_min -0.228
_refine_diff_density_rms 0.048
_refine_ls_extinction_method none
_refine_ls_goodness_of_fit_ref 1.047
_refine_ls_hydrogen_treatment mixed
_refine_ls_matrix_type full
_refine_ls_number_parameters 258
_refine_ls_number_reflns 2813
_refine_ls_number_restraints 0
_refine_ls_restrained_S_all 1.047
_refine_ls_R_factor_all 0.0375
_refine_ls_R_factor_gt 0.0360
_refine_ls_shift/su_max 0.000
_refine_ls_shift/su_mean 0.000
_refine_ls_structure_factor_coef Fsqd
_refine_ls_weighting_details 'calc w=1/[\s^2^(Fo^2^)+(0.0669P)^2^+0.1284P] where P=(Fo^2^+2Fc^2^)/3'
_refine_ls_weighting_scheme calc
_refine_ls_wR_factor_gt 0.1000
_refine_ls_wR_factor_ref 0.1016
_reflns_number_gt 2687
_reflns_number_total 2813
_reflns_threshold_expression >2sigma(I)
_cod_data_source_file J-Mater-Chem-C-2016-4-6510.cif
_cod_data_source_block 1a
_cod_depositor_comments
;
The following automatic conversions were performed:

data item '_exptl_absorpt_correction_type' value 'Empirical' was
changed to 'empirical' in accordance with the built-in table derived
from the CIF Core dictionary named 'cif_core.dic' version 2.4.5 last
updated on 2014-11-21.

data item '_symmetry_cell_setting' value 'Triclinic' was changed to
'triclinic' in accordance with the built-in table derived from the
CIF Core dictionary named 'cif_core.dic' version 2.4.5 last updated
on 2014-11-21.

Automatic conversion script
Id: cif_fix_values 6909 2019-04-08 15:41:33Z antanas 
;
_cod_original_sg_symbol_H-M 'P-1   '
_cod_database_code 7234887

loop_
_symmetry_equiv_pos_as_xyz
'x, y, z'
'-x, -y, -z'

loop_
_atom_site_label
_atom_site_type_symbol
_atom_site_fract_x
_atom_site_fract_y
_atom_site_fract_z
_atom_site_U_iso_or_equiv
_atom_site_adp_type
_atom_site_occupancy
_atom_site_symmetry_multiplicity
_atom_site_calc_flag
_atom_site_refinement_flags
_atom_site_disorder_assembly
_atom_site_disorder_group
O17 O 1.19539(14) 0.18207(7) 0.39167(7) 0.0252(2) Uani 1 1 d . . .
N10 N 0.91728(17) 0.31452(8) 0.09963(8) 0.0207(2) Uani 1 1 d . . .
N20 N 0.80525(16) 0.24102(8) 0.48113(8) 0.0194(2) Uani 1 1 d . . .
N9 N 0.56925(16) 0.27102(8) 0.21657(8) 0.0203(2) Uani 1 1 d . . .
C3 C 0.82607(19) -0.10036(9) 0.23976(9) 0.0191(2) Uani 1 1 d . . .
N14 N 1.60140(17) -0.30695(8) 0.06884(9) 0.0238(2) Uani 1 1 d . . .
C12 C 1.40623(19) -0.28657(8) 0.12584(9) 0.0187(2) Uani 1 1 d . . .
N13 N 0.93617(17) -0.42261(8) 0.32098(9) 0.0254(2) Uani 1 1 d . . .
C6 C 1.12306(19) 0.07175(9) 0.11450(9) 0.0196(2) Uani 1 1 d . . .
C11 C 1.03943(19) -0.34724(9) 0.26195(9) 0.0193(2) Uani 1 1 d . . .
C2 C 0.73477(19) 0.01669(9) 0.23314(9) 0.0186(2) Uani 1 1 d . . .
C1 C 0.88201(18) 0.10522(9) 0.17017(9) 0.0173(2) Uani 1 1 d . . .
C8 C 1.16955(19) -0.25612(9) 0.19090(9) 0.0185(2) Uani 1 1 d . . .
C18 C 1.03003(19) 0.26067(10) 0.42113(9) 0.0215(2) Uani 1 1 d . . .
C21 C 0.7345(2) 0.12075(9) 0.51937(10) 0.0223(2) Uani 1 1 d . . .
C4 C 1.06862(18) -0.13455(9) 0.18382(9) 0.0170(2) Uani 1 1 d . . .
C15 C 0.53746(19) 0.40044(9) 0.19498(10) 0.0220(2) Uani 1 1 d . . .
C7 C 0.78847(18) 0.22874(9) 0.16263(9) 0.0173(2) Uani 1 1 d . . .
C5 C 1.21452(19) -0.04471(9) 0.12049(9) 0.0196(2) Uani 1 1 d . . .
C22 C 0.6264(2) 0.33937(10) 0.51892(10) 0.0239(2) Uani 1 1 d . . .
C16 C 0.76924(19) 0.42771(9) 0.09975(10) 0.0203(2) Uani 1 1 d . . .
H16A H 0.852(2) 0.4903(12) 0.1247(11) 0.021(3) Uiso 1 1 d . . .
H16B H 0.737(2) 0.4466(10) 0.0202(11) 0.016(3) Uiso 1 1 d . . .
H5 H 1.378(3) -0.0660(12) 0.0835(12) 0.023(3) Uiso 1 1 d . . .
H3 H 0.722(2) -0.1611(12) 0.2839(12) 0.022(3) Uiso 1 1 d . . .
H6 H 1.231(2) 0.1308(12) 0.0704(12) 0.025(3) Uiso 1 1 d . . .
H2 H 0.571(3) 0.0367(12) 0.2701(13) 0.027(3) Uiso 1 1 d . . .
H15A H 0.532(2) 0.4399(12) 0.2707(12) 0.025(3) Uiso 1 1 d . . .
H15B H 0.387(3) 0.4203(12) 0.1643(12) 0.029(3) Uiso 1 1 d . . .
H21A H 0.570(3) 0.1140(12) 0.5091(12) 0.025(3) Uiso 1 1 d . . .
H22A H 0.586(3) 0.3397(12) 0.6077(14) 0.031(3) Uiso 1 1 d . . .
H18 H 1.053(2) 0.3470(12) 0.3994(12) 0.022(3) Uiso 1 1 d . . .
H21C H 0.740(2) 0.1042(12) 0.6035(13) 0.027(3) Uiso 1 1 d . . .
H21B H 0.840(3) 0.0636(14) 0.4689(14) 0.037(4) Uiso 1 1 d . . .
H10 H 1.064(3) 0.3018(13) 0.0480(13) 0.029(3) Uiso 1 1 d . . .
H22B H 0.480(3) 0.3296(12) 0.4875(12) 0.026(3) Uiso 1 1 d . . .
H22C H 0.697(3) 0.4165(13) 0.4852(13) 0.029(3) Uiso 1 1 d . . .
H9 H 0.454(3) 0.2294(14) 0.2744(14) 0.038(4) Uiso 1 1 d . . .

loop_
_atom_site_aniso_label
_atom_site_aniso_U_11
_atom_site_aniso_U_22
_atom_site_aniso_U_33
_atom_site_aniso_U_23
_atom_site_aniso_U_13
_atom_site_aniso_U_12
O17 0.0182(4) 0.0252(4) 0.0285(4) 0.0015(3) 0.0017(3) 0.0001(3)
N10 0.0188(5) 0.0153(4) 0.0244(5) 0.0016(3) 0.0015(4) 0.0018(3)
N20 0.0174(4) 0.0185(4) 0.0211(4) 0.0005(3) -0.0020(3) -0.0010(3)
N9 0.0187(4) 0.0156(4) 0.0235(5) 0.0021(3) 0.0006(3) 0.0015(3)
C3 0.0187(5) 0.0164(5) 0.0205(5) 0.0007(4) -0.0006(4) -0.0026(4)
N14 0.0217(5) 0.0151(4) 0.0304(5) 0.0023(3) 0.0016(4) 0.0015(3)
C12 0.0228(6) 0.0121(5) 0.0207(5) 0.0019(4) -0.0045(4) -0.0006(4)
N13 0.0242(5) 0.0197(5) 0.0298(5) 0.0027(4) -0.0011(4) -0.0017(4)
C6 0.0180(5) 0.0170(5) 0.0220(5) 0.0019(4) -0.0010(4) -0.0024(4)
C11 0.0187(5) 0.0169(5) 0.0218(5) -0.0020(4) -0.0041(4) 0.0025(4)
C2 0.0155(5) 0.0190(5) 0.0194(5) -0.0007(4) -0.0002(4) 0.0001(4)
C1 0.0185(5) 0.0164(5) 0.0167(5) -0.0007(4) -0.0034(4) 0.0000(4)
C8 0.0181(5) 0.0165(5) 0.0195(5) 0.0004(4) -0.0017(4) -0.0006(4)
C18 0.0197(5) 0.0217(5) 0.0222(5) 0.0023(4) -0.0032(4) -0.0021(4)
C21 0.0211(5) 0.0208(5) 0.0239(5) 0.0014(4) -0.0019(4) -0.0044(4)
C4 0.0194(5) 0.0161(5) 0.0156(5) -0.0013(4) -0.0041(4) -0.0004(4)
C15 0.0214(6) 0.0158(5) 0.0253(6) 0.0014(4) 0.0006(4) 0.0031(4)
C7 0.0183(5) 0.0177(5) 0.0160(5) -0.0009(4) -0.0037(4) -0.0004(4)
C5 0.0164(5) 0.0191(5) 0.0215(5) 0.0001(4) -0.0006(4) 0.0001(4)
C22 0.0198(5) 0.0232(6) 0.0274(6) -0.0014(4) -0.0034(4) 0.0018(4)
C16 0.0202(5) 0.0152(5) 0.0236(5) 0.0005(4) -0.0015(4) 0.0014(4)

loop_
_atom_type_symbol
_atom_type_description
_atom_type_scat_dispersion_real
_atom_type_scat_dispersion_imag
_atom_type_scat_source
C C 0.0033 0.0016 'International Tables Vol C Tables 4.2.6.8 and 6.1.1.4'
H H 0.0000 0.0000 'International Tables Vol C Tables 4.2.6.8 and 6.1.1.4'
N N 0.0061 0.0033 'International Tables Vol C Tables 4.2.6.8 and 6.1.1.4'
O O 0.0106 0.0060 'International Tables Vol C Tables 4.2.6.8 and 6.1.1.4'

loop_
_geom_angle_atom_site_label_1
_geom_angle_atom_site_label_2
_geom_angle_atom_site_label_3
_geom_angle
_geom_angle_site_symmetry_1
_geom_angle_site_symmetry_3
C7 N10 C16 111.29(9) . .
C7 N10 H10 124.4(9) . .
C16 N10 H10 122.7(9) . .
C18 N20 C21 121.09(9) . .
C18 N20 C22 121.18(9) . .
C21 N20 C22 117.57(9) . .
C7 N9 C15 111.50(9) . .
C7 N9 H9 126.2(10) . .
C15 N9 H9 121.3(10) . .
C2 C3 C4 121.20(9) . .
C2 C3 H3 120.0(8) . .
C4 C3 H3 118.8(8) . .
N14 C12 C8 176.87(11) . .
C5 C6 C1 121.17(10) . .
C5 C6 H6 118.2(8) . .
C1 C6 H6 120.6(8) . .
N13 C11 C8 178.85(11) . .
C3 C2 C1 120.70(9) . .
C3 C2 H2 119.4(8) . .
C1 C2 H2 119.9(8) . .
C6 C1 C2 118.34(9) . .
C6 C1 C7 120.37(9) . .
C2 C1 C7 121.29(9) . .
C12 C8 C11 117.74(9) . .
C12 C8 C4 119.67(9) . .
C11 C8 C4 122.59(9) . .
O17 C18 N20 124.88(10) . .
O17 C18 H18 122.4(8) . .
N20 C18 H18 112.7(8) . .
N20 C21 H21A 108.8(8) . .
N20 C21 H21C 110.4(8) . .
H21A C21 H21C 109.1(11) . .
N20 C21 H21B 110.1(9) . .
H21A C21 H21B 107.9(12) . .
H21C C21 H21B 110.4(12) . .
C3 C4 C5 117.53(9) . .
C3 C4 C8 122.26(9) . .
C5 C4 C8 120.20(9) . .
N9 C15 C16 102.59(8) . .
N9 C15 H15A 109.3(8) . .
C16 C15 H15A 111.0(8) . .
N9 C15 H15B 109.6(8) . .
C16 C15 H15B 112.7(8) . .
H15A C15 H15B 111.3(11) . .
N9 C7 N10 111.16(9) . .
N9 C7 C1 125.41(9) . .
N10 C7 C1 123.42(9) . .
C6 C5 C4 121.06(10) . .
C6 C5 H5 120.4(8) . .
C4 C5 H5 118.5(8) . .
N20 C22 H22A 109.2(8) . .
N20 C22 H22B 109.1(8) . .
H22A C22 H22B 110.4(11) . .
N20 C22 H22C 109.4(8) . .
H22A C22 H22C 109.3(11) . .
H22B C22 H22C 109.4(11) . .
N10 C16 C15 102.23(8) . .
N10 C16 H16A 110.0(8) . .
C15 C16 H16A 111.2(8) . .
N10 C16 H16B 109.9(7) . .
C15 C16 H16B 112.5(7) . .
H16A C16 H16B 110.6(10) . .

loop_
_geom_bond_atom_site_label_1
_geom_bond_atom_site_label_2
_geom_bond_distance
_geom_bond_site_symmetry_2
O17 C18 1.2383(14) .
N10 C7 1.3284(13) .
N10 C16 1.4673(13) .
N10 H10 0.909(16) .
N20 C18 1.3276(14) .
N20 C21 1.4549(14) .
N20 C22 1.4557(14) .
N9 C7 1.3183(13) .
N9 C15 1.4661(13) .
N9 H9 0.944(17) .
C3 C2 1.3803(14) .
C3 C4 1.4089(14) .
C3 H3 0.976(13) .
N14 C12 1.1598(14) .
C12 C8 1.4024(15) .
N13 C11 1.1578(14) .
C6 C5 1.3741(15) .
C6 C1 1.3991(14) .
C6 H6 0.974(14) .
C11 C8 1.4116(14) .
C2 C1 1.4042(14) .
C2 H2 0.940(15) .
C1 C7 1.4523(14) .
C8 C4 1.4448(14) .
C18 H18 0.999(14) .
C21 H21A 0.968(14) .
C21 H21C 0.962(14) .
C21 H21B 0.964(16) .
C4 C5 1.4122(14) .
C15 C16 1.5372(15) .
C15 H15A 0.980(13) .
C15 H15B 0.988(14) .
C5 H5 0.945(14) .
C22 H22A 0.976(15) .
C22 H22B 0.979(14) .
C22 H22C 1.001(14) .
C16 H16A 0.961(13) .
C16 H16B 0.960(12) .
